data_7715434
loop_
_publ_author_name
'Nguyen, Tony'
'Dutton, Jason L.'
'Chang, Chia Yun'
'Zhou, Wen'
'Piers, Warren E.'

_publ_section_title
;
 Direct C-H electrophilic borylation with
 (C<sub>6</sub>F<sub>5</sub>)<sub>2</sub>B-NTf<sub>2</sub> to generate B-N
 dibenzo[<i>a</i>,<i>h</i>]pyrenes.
;
_journal_issue 17
_journal_name_full 'Dalton transactions (Cambridge, England : 2003)'
_journal_page_first 7273
_journal_page_last 7281
_journal_paper_doi 10.1039/d4dt00469h
_journal_volume 53
_journal_year 2024
_chemical_formula_moiety 'B C13 F13 O3 S'
_chemical_formula_sum 'C13 B F13 O3 S'
_chemical_formula_weight 494.00
_space_group_crystal_system orthorhombic
_space_group_IT_number 60
_space_group_name_Hall '-P 2n 2ab'
_space_group_name_H-M_alt 'P b c n'
_atom_sites_solution_primary dual
_audit_creation_date 2022-07-20
_audit_creation_method
;
Olex2 1.3
(compiled 2020.11.12 svn.r5f609507 for OlexSys, GUI svn.r6408)
;
_audit_update_record
;
2024-02-15 deposited with the CCDC.	2024-03-08 downloaded from the CCDC.
;
_cell_angle_alpha 90
_cell_angle_beta 90
_cell_angle_gamma 90
_cell_formula_units_Z 8
_cell_length_a 33.0522(15)
_cell_length_b 11.2332(6)
_cell_length_c 8.4733(4)
_cell_measurement_reflns_used 9896
_cell_measurement_temperature 296.15
_cell_measurement_theta_max 66.69
_cell_measurement_theta_min 2.67
_cell_volume 3146.0(3)
_computing_cell_refinement 'SAINT V8.40A (Bruker, 2019)'
_computing_data_reduction 'SAINT V8.40A (Bruker, 2019)'
_computing_molecular_graphics 'Olex2 1.3 (Dolomanov et al., 2009)'
_computing_publication_material 'Olex2 1.3 (Dolomanov et al., 2009)'
_computing_structure_refinement 'SHELXL 2018/3 (Sheldrick, 2015)'
_computing_structure_solution 'SHELXT 2018/2 (Sheldrick, 2018)'
_diffrn_ambient_temperature 296.15
_diffrn_measured_fraction_theta_full 0.996
_diffrn_measured_fraction_theta_max 0.996
_diffrn_measurement_device_type 'Bruker APEX-II CCD'
_diffrn_measurement_method '\f and \w scans'
_diffrn_radiation_type CuK\a
_diffrn_radiation_wavelength 1.54178
_diffrn_reflns_av_R_equivalents 0.0375
_diffrn_reflns_av_unetI/netI 0.0299
_diffrn_reflns_Laue_measured_fraction_full 0.996
_diffrn_reflns_Laue_measured_fraction_max 0.996
_diffrn_reflns_limit_h_max 37
_diffrn_reflns_limit_h_min -39
_diffrn_reflns_limit_k_max 13
_diffrn_reflns_limit_k_min -11
_diffrn_reflns_limit_l_max 10
_diffrn_reflns_limit_l_min -9
_diffrn_reflns_number 17899
_diffrn_reflns_point_group_measured_fraction_full 0.996
_diffrn_reflns_point_group_measured_fraction_max 0.996
_diffrn_reflns_theta_full 66.679
_diffrn_reflns_theta_max 66.679
_diffrn_reflns_theta_min 2.674
_diffrn_source_current 0.64
_diffrn_source_power 0.0285952
_diffrn_source_voltage 44.68
_diffrn_standards_number 0
_exptl_absorpt_coefficient_mu 3.450
_exptl_absorpt_correction_T_max 0.7528
_exptl_absorpt_correction_T_min 0.4326
_exptl_absorpt_correction_type multi-scan
_exptl_absorpt_process_details
;
SADABS-2016/2 (Bruker,2016/2) was used for absorption correction.
wR2(int) was 0.1360 before and 0.0521 after correction.
The Ratio of minimum to maximum transmission is 0.5747.
The \l/2 correction factor is Not present.
;
_exptl_crystal_colour colourless
_exptl_crystal_colour_primary colourless
_exptl_crystal_density_diffrn 2.086
_exptl_crystal_description plank
_exptl_crystal_F_000 1920
_exptl_crystal_size_max 0.567
_exptl_crystal_size_mid 0.104
_exptl_crystal_size_min 0.092
_refine_diff_density_max 0.299
_refine_diff_density_min -0.347
_refine_diff_density_rms 0.057
_refine_ls_extinction_method none
_refine_ls_goodness_of_fit_ref 1.050
_refine_ls_hydrogen_treatment undef
_refine_ls_matrix_type full
_refine_ls_number_parameters 280
_refine_ls_number_reflns 2781
_refine_ls_number_restraints 0
_refine_ls_restrained_S_all 1.050
_refine_ls_R_factor_all 0.0350
_refine_ls_R_factor_gt 0.0324
_refine_ls_shift/su_max 0.001
_refine_ls_shift/su_mean 0.000
_refine_ls_structure_factor_coef Fsqd
_refine_ls_weighting_details 'w=1/[\s^2^(Fo^2^)+(0.0476P)^2^+1.9080P] where P=(Fo^2^+2Fc^2^)/3'
_refine_ls_weighting_scheme calc
_refine_ls_wR_factor_gt 0.0861
_refine_ls_wR_factor_ref 0.0881
_reflns_Friedel_coverage 0.000
_reflns_number_gt 2548
_reflns_number_total 2781
_reflns_threshold_expression 'I > 2\s(I)'
_cod_data_source_file d4dt00469h2.cif
_cod_data_source_block tn02_154
_cod_depositor_comments 'Adding full bibliography for 7715430--7715439.cif.'
_cod_database_code 7715434
_shelx_shelxl_version_number 2018/3
_shelx_space_group_comment
;
The symmetry employed for this shelxl refinement is uniquely defined
by the following loop, which should always be used as a source of
symmetry information in preference to the above space-group names.
They are only intended as comments.
;
_shelx_estimated_absorpt_t_max 0.742
_shelx_estimated_absorpt_t_min 0.245
_olex2_refinement_description
;
;
_olex2_submission_original_sample_id TN02-154
_olex2_submission_special_instructions 'No special instructions were received'

loop_
_space_group_symop_operation_xyz
'x, y, z'
'-x+1/2, -y+1/2, z+1/2'
'-x, y, -z+1/2'
'x+1/2, -y+1/2, -z'
'-x, -y, -z'
'x-1/2, y-1/2, -z-1/2'
'x, -y, z-1/2'
'-x-1/2, y-1/2, z'

loop_
_atom_site_label
_atom_site_type_symbol
_atom_site_fract_x
_atom_site_fract_y
_atom_site_fract_z
_atom_site_U_iso_or_equiv
_atom_site_adp_type
_atom_site_occupancy
_atom_site_site_symmetry_order
_atom_site_calc_flag
_atom_site_refinement_flags_posn
_atom_site_refinement_flags_adp
_atom_site_refinement_flags_occupancy
_atom_site_disorder_assembly
_atom_site_disorder_group
S1 S 0.61118(2) 0.39930(4) 0.38741(6) 0.02674(15) Uani 1 1 d . . . . .
F5 F 0.66285(3) 0.84382(10) 0.20215(14) 0.0315(3) Uani 1 1 d . . . . .
F10 F 0.68540(3) 0.45021(10) 0.23282(13) 0.0324(3) Uani 1 1 d . . . . .
F6 F 0.68334(3) 0.80725(10) 0.52781(14) 0.0333(3) Uani 1 1 d . . . . .
F1 F 0.55057(3) 0.68357(10) 0.47500(15) 0.0356(3) Uani 1 1 d . . . . .
F7 F 0.76378(4) 0.80642(11) 0.53307(14) 0.0393(3) Uani 1 1 d . . . . .
F9 F 0.76526(4) 0.44871(11) 0.24599(14) 0.0395(3) Uani 1 1 d . . . . .
F2 F 0.51017(3) 0.88490(11) 0.42518(16) 0.0397(3) Uani 1 1 d . . . . .
F4 F 0.62152(4) 1.04414(11) 0.15317(17) 0.0425(3) Uani 1 1 d . . . . .
F3 F 0.54519(4) 1.06680(11) 0.26465(17) 0.0442(3) Uani 1 1 d . . . . .
F8 F 0.80569(3) 0.62775(13) 0.39249(15) 0.0438(3) Uani 1 1 d . . . . .
F11 F 0.55289(4) 0.43937(12) 0.58993(15) 0.0428(3) Uani 1 1 d . . . . .
O1 O 0.60781(4) 0.53600(11) 0.35649(16) 0.0271(3) Uani 1 1 d . . . . .
F12 F 0.53286(4) 0.40736(14) 0.35369(16) 0.0527(4) Uani 1 1 d . . . . .
F13 F 0.55582(4) 0.26314(12) 0.49503(18) 0.0543(4) Uani 1 1 d . . . . .
O2 O 0.63795(4) 0.37549(13) 0.51402(18) 0.0349(3) Uani 1 1 d . . . . .
O3 O 0.61310(4) 0.33767(14) 0.24251(19) 0.0403(4) Uani 1 1 d . . . . .
C6 C 0.62552(5) 0.85121(17) 0.2620(2) 0.0246(4) Uani 1 1 d . . . . .
C7 C 0.68002(5) 0.62812(16) 0.3806(2) 0.0229(4) Uani 1 1 d . . . . .
C1 C 0.60918(5) 0.75469(17) 0.3429(2) 0.0237(4) Uani 1 1 d . . . . .
C2 C 0.56954(5) 0.77065(17) 0.3962(2) 0.0255(4) Uani 1 1 d . . . . .
C8 C 0.70232(5) 0.71741(16) 0.4552(2) 0.0246(4) Uani 1 1 d . . . . .
C12 C 0.70337(5) 0.53866(16) 0.3126(2) 0.0237(4) Uani 1 1 d . . . . .
C9 C 0.74391(6) 0.71788(17) 0.4605(2) 0.0273(4) Uani 1 1 d . . . . .
C5 C 0.60477(6) 0.95525(17) 0.2345(2) 0.0292(4) Uani 1 1 d . . . . .
C3 C 0.54823(5) 0.87439(18) 0.3723(2) 0.0287(4) Uani 1 1 d . . . . .
C11 C 0.74487(6) 0.53698(17) 0.3163(2) 0.0272(4) Uani 1 1 d . . . . .
C4 C 0.56575(6) 0.96675(17) 0.2908(2) 0.0308(4) Uani 1 1 d . . . . .
C10 C 0.76547(6) 0.62715(19) 0.3901(2) 0.0288(4) Uani 1 1 d . . . . .
C13 C 0.55935(6) 0.37772(19) 0.4610(2) 0.0334(5) Uani 1 1 d . . . . .
B B 0.63299(6) 0.63567(19) 0.3634(2) 0.0230(4) Uani 1 1 d . . . . .

loop_
_atom_site_aniso_label
_atom_site_aniso_U_11
_atom_site_aniso_U_22
_atom_site_aniso_U_33
_atom_site_aniso_U_23
_atom_site_aniso_U_13
_atom_site_aniso_U_12
S1 0.0289(3) 0.0186(3) 0.0327(3) 0.00063(17) -0.00411(18) -0.00356(17)
F5 0.0234(5) 0.0311(6) 0.0401(6) 0.0059(5) 0.0050(4) -0.0026(4)
F10 0.0335(6) 0.0259(6) 0.0377(6) -0.0114(5) -0.0010(5) 0.0007(4)
F6 0.0333(6) 0.0273(6) 0.0392(7) -0.0126(5) -0.0007(5) 0.0036(4)
F1 0.0282(6) 0.0303(6) 0.0483(7) 0.0106(5) 0.0104(5) -0.0004(4)
F7 0.0339(6) 0.0423(7) 0.0416(7) -0.0128(6) -0.0082(5) -0.0083(5)
F9 0.0341(6) 0.0429(7) 0.0416(7) -0.0118(6) 0.0004(5) 0.0161(5)
F2 0.0250(6) 0.0390(7) 0.0551(8) -0.0002(6) 0.0078(5) 0.0078(5)
F4 0.0404(7) 0.0273(6) 0.0597(8) 0.0173(6) -0.0013(6) -0.0058(5)
F3 0.0401(7) 0.0239(6) 0.0685(9) 0.0042(6) -0.0062(6) 0.0101(5)
F8 0.0210(5) 0.0665(9) 0.0438(7) -0.0090(6) -0.0050(5) 0.0043(5)
F11 0.0377(7) 0.0499(8) 0.0407(7) -0.0032(6) 0.0042(5) -0.0074(5)
O1 0.0247(6) 0.0202(7) 0.0365(8) 0.0024(5) -0.0025(5) -0.0015(5)
F12 0.0311(7) 0.0799(10) 0.0473(8) 0.0142(7) -0.0136(6) -0.0136(6)
F13 0.0586(8) 0.0351(8) 0.0692(10) 0.0085(7) 0.0032(7) -0.0222(6)
O2 0.0337(7) 0.0285(8) 0.0424(8) 0.0077(6) -0.0079(6) -0.0014(6)
O3 0.0439(8) 0.0317(8) 0.0452(9) -0.0128(7) -0.0009(7) -0.0066(6)
C6 0.0208(8) 0.0244(10) 0.0288(10) -0.0006(7) -0.0012(7) -0.0027(7)
C7 0.0259(9) 0.0220(9) 0.0209(9) 0.0007(7) 0.0001(7) 0.0013(7)
C1 0.0217(8) 0.0230(10) 0.0265(9) -0.0021(7) -0.0021(7) -0.0012(7)
C2 0.0250(9) 0.0240(10) 0.0276(10) 0.0024(7) 0.0015(7) -0.0023(7)
C8 0.0295(9) 0.0210(9) 0.0233(9) -0.0011(7) 0.0007(7) 0.0029(7)
C12 0.0291(9) 0.0215(10) 0.0203(9) 0.0002(7) -0.0024(7) 0.0006(7)
C9 0.0294(10) 0.0306(11) 0.0220(9) -0.0015(7) -0.0049(7) -0.0041(7)
C5 0.0316(10) 0.0215(10) 0.0343(11) 0.0043(8) -0.0042(8) -0.0054(7)
C3 0.0218(9) 0.0298(10) 0.0344(11) -0.0043(8) -0.0002(7) 0.0020(7)
C11 0.0309(10) 0.0281(10) 0.0226(9) -0.0011(8) 0.0006(7) 0.0097(7)
C4 0.0314(10) 0.0208(10) 0.0401(12) -0.0018(8) -0.0081(8) 0.0048(7)
C10 0.0225(9) 0.0404(12) 0.0235(10) 0.0019(8) -0.0030(7) 0.0037(8)
C13 0.0334(10) 0.0317(11) 0.0352(11) 0.0052(9) -0.0063(8) -0.0115(8)
B 0.0261(10) 0.0220(11) 0.0210(10) -0.0009(8) 0.0015(8) -0.0021(8)

loop_
_atom_type_symbol
_atom_type_description
_atom_type_scat_dispersion_real
_atom_type_scat_dispersion_imag
_atom_type_scat_source
B B 0.0090 0.0039 'International Tables Vol C Tables 4.2.6.8 and 6.1.1.4'
C C 0.0181 0.0091 'International Tables Vol C Tables 4.2.6.8 and 6.1.1.4'
F F 0.0727 0.0534 'International Tables Vol C Tables 4.2.6.8 and 6.1.1.4'
O O 0.0492 0.0322 'International Tables Vol C Tables 4.2.6.8 and 6.1.1.4'
S S 0.3331 0.5567 'International Tables Vol C Tables 4.2.6.8 and 6.1.1.4'

loop_
_exptl_crystal_face_index_h
_exptl_crystal_face_index_k
_exptl_crystal_face_index_l
_exptl_crystal_face_perp_dist
1.00 2.00 1.00 0.1270
-1.00 1.00 0.00 0.0390
1.00 1.00 0.00 0.0480
-1.00 -1.00 0.00 0.0210
-1.00 0.00 0.00 0.0240
1.00 0.00 0.00 0.0520
2.00 1.00 -1.00 0.2400
-1.00 -1.00 1.00 0.2030
-1.00 2.00 -1.00 0.1670
-1.00 -1.00 -1.00 0.1980
0.00 -1.00 0.00 0.0260

loop_
_geom_angle_atom_site_label_1
_geom_angle_atom_site_label_2
_geom_angle_atom_site_label_3
_geom_angle
_geom_angle_site_symmetry_1
_geom_angle_site_symmetry_3
_geom_angle_publ_flag
O1 S1 C13 96.89(8) . . ?
O2 S1 O1 110.94(8) . . ?
O2 S1 C13 107.48(9) . . ?
O3 S1 O1 109.86(9) . . ?
O3 S1 O2 122.57(10) . . ?
O3 S1 C13 105.79(9) . . ?
B O1 S1 137.63(12) . . ?
F5 C6 C1 119.79(16) . . ?
F5 C6 C5 116.67(16) . . ?
C5 C6 C1 123.51(17) . . ?
C8 C7 B 121.88(16) . . ?
C12 C7 C8 114.42(16) . . ?
C12 C7 B 123.49(16) . . ?
C6 C1 C2 115.04(17) . . ?
C6 C1 B 121.74(16) . . ?
C2 C1 B 123.14(17) . . ?
F1 C2 C1 120.40(17) . . ?
F1 C2 C3 116.87(16) . . ?
C3 C2 C1 122.73(18) . . ?
F6 C8 C7 120.16(16) . . ?
F6 C8 C9 116.79(16) . . ?
C9 C8 C7 123.04(17) . . ?
F10 C12 C7 119.88(16) . . ?
F10 C12 C11 116.38(16) . . ?
C11 C12 C7 123.69(17) . . ?
F7 C9 C8 120.48(17) . . ?
F7 C9 C10 119.56(17) . . ?
C8 C9 C10 119.96(17) . . ?
F4 C5 C6 121.13(18) . . ?
F4 C5 C4 119.76(17) . . ?
C6 C5 C4 119.11(17) . . ?
F2 C3 C2 120.36(18) . . ?
F2 C3 C4 119.78(17) . . ?
C4 C3 C2 119.84(18) . . ?
F9 C11 C12 120.21(17) . . ?
F9 C11 C10 120.00(17) . . ?
C10 C11 C12 119.79(17) . . ?
F3 C4 C5 119.84(18) . . ?
F3 C4 C3 120.39(18) . . ?
C3 C4 C5 119.77(17) . . ?
F8 C10 C9 120.42(18) . . ?
F8 C10 C11 120.47(18) . . ?
C11 C10 C9 119.11(17) . . ?
F11 C13 S1 111.37(13) . . ?
F11 C13 F13 108.49(17) . . ?
F12 C13 S1 110.81(14) . . ?
F12 C13 F11 109.66(18) . . ?
F12 C13 F13 109.92(17) . . ?
F13 C13 S1 106.51(15) . . ?
O1 B C7 123.58(17) . . ?
O1 B C1 112.43(15) . . ?
C1 B C7 123.92(16) . . ?

loop_
_geom_bond_atom_site_label_1
_geom_bond_atom_site_label_2
_geom_bond_distance
_geom_bond_site_symmetry_2
_geom_bond_publ_flag
S1 O1 1.5618(13) . ?
S1 O2 1.4162(14) . ?
S1 O3 1.4110(15) . ?
S1 C13 1.839(2) . ?
F5 C6 1.336(2) . ?
F10 C12 1.340(2) . ?
F6 C8 1.338(2) . ?
F1 C2 1.340(2) . ?
F7 C9 1.341(2) . ?
F9 C11 1.339(2) . ?
F2 C3 1.341(2) . ?
F4 C5 1.333(2) . ?
F3 C4 1.332(2) . ?
F8 C10 1.330(2) . ?
F11 C13 1.311(3) . ?
O1 B 1.396(2) . ?
F12 C13 1.305(2) . ?
F13 C13 1.324(3) . ?
C6 C1 1.392(3) . ?
C6 C5 1.375(3) . ?
C7 C8 1.396(3) . ?
C7 C12 1.392(3) . ?
C7 B 1.564(3) . ?
C1 C2 1.397(3) . ?
C1 B 1.561(3) . ?
C2 C3 1.377(3) . ?
C8 C9 1.375(3) . ?
C12 C11 1.372(3) . ?
C9 C10 1.379(3) . ?
C5 C4 1.381(3) . ?
C3 C4 1.374(3) . ?
C11 C10 1.371(3) . ?

loop_
_geom_torsion_atom_site_label_1
_geom_torsion_atom_site_label_2
_geom_torsion_atom_site_label_3
_geom_torsion_atom_site_label_4
_geom_torsion
_geom_torsion_site_symmetry_1
_geom_torsion_site_symmetry_2
_geom_torsion_site_symmetry_3
_geom_torsion_site_symmetry_4
_geom_torsion_publ_flag
S1 O1 B C7 12.3(3) . . . . ?
S1 O1 B C1 -170.75(14) . . . . ?
F5 C6 C1 C2 -178.10(16) . . . . ?
F5 C6 C1 B -1.3(3) . . . . ?
F5 C6 C5 F4 -0.6(3) . . . . ?
F5 C6 C5 C4 178.68(17) . . . . ?
F10 C12 C11 F9 -1.6(3) . . . . ?
F10 C12 C11 C10 177.35(17) . . . . ?
F6 C8 C9 F7 -1.3(3) . . . . ?
F6 C8 C9 C10 179.11(17) . . . . ?
F1 C2 C3 F2 -0.7(3) . . . . ?
F1 C2 C3 C4 -179.26(17) . . . . ?
F7 C9 C10 F8 -0.7(3) . . . . ?
F7 C9 C10 C11 179.98(17) . . . . ?
F9 C11 C10 F8 0.0(3) . . . . ?
F9 C11 C10 C9 179.36(17) . . . . ?
F2 C3 C4 F3 0.3(3) . . . . ?
F2 C3 C4 C5 -179.08(18) . . . . ?
F4 C5 C4 F3 -0.5(3) . . . . ?
F4 C5 C4 C3 178.91(18) . . . . ?
O1 S1 C13 F11 -61.94(15) . . . . ?
O1 S1 C13 F12 60.42(16) . . . . ?
O1 S1 C13 F13 179.94(14) . . . . ?
O2 S1 O1 B 34.8(2) . . . . ?
O2 S1 C13 F11 52.60(17) . . . . ?
O2 S1 C13 F12 174.96(15) . . . . ?
O2 S1 C13 F13 -65.51(16) . . . . ?
O3 S1 O1 B -103.9(2) . . . . ?
O3 S1 C13 F11 -174.89(14) . . . . ?
O3 S1 C13 F12 -52.53(18) . . . . ?
O3 S1 C13 F13 67.00(16) . . . . ?
C6 C1 C2 F1 179.68(16) . . . . ?
C6 C1 C2 C3 -0.7(3) . . . . ?
C6 C1 B O1 -143.84(17) . . . . ?
C6 C1 B C7 33.1(3) . . . . ?
C6 C5 C4 F3 -179.76(18) . . . . ?
C6 C5 C4 C3 -0.4(3) . . . . ?
C7 C8 C9 F7 179.55(17) . . . . ?
C7 C8 C9 C10 -0.1(3) . . . . ?
C7 C12 C11 F9 -178.94(17) . . . . ?
C7 C12 C11 C10 0.0(3) . . . . ?
C1 C6 C5 F4 -178.49(17) . . . . ?
C1 C6 C5 C4 0.8(3) . . . . ?
C1 C2 C3 F2 179.62(17) . . . . ?
C1 C2 C3 C4 1.1(3) . . . . ?
C2 C1 B O1 32.7(3) . . . . ?
C2 C1 B C7 -150.33(18) . . . . ?
C2 C3 C4 F3 178.87(17) . . . . ?
C2 C3 C4 C5 -0.5(3) . . . . ?
C8 C7 C12 F10 -177.71(16) . . . . ?
C8 C7 C12 C11 -0.4(3) . . . . ?
C8 C7 B O1 -150.77(18) . . . . ?
C8 C7 B C1 32.6(3) . . . . ?
C8 C9 C10 F8 178.95(18) . . . . ?
C8 C9 C10 C11 -0.4(3) . . . . ?
C12 C7 C8 F6 -178.70(16) . . . . ?
C12 C7 C8 C9 0.5(3) . . . . ?
C12 C7 B O1 34.8(3) . . . . ?
C12 C7 B C1 -141.83(19) . . . . ?
C12 C11 C10 F8 -178.90(17) . . . . ?
C12 C11 C10 C9 0.4(3) . . . . ?
C5 C6 C1 C2 -0.3(3) . . . . ?
C5 C6 C1 B 176.55(18) . . . . ?
C13 S1 O1 B 146.6(2) . . . . ?
B C7 C8 F6 6.4(3) . . . . ?
B C7 C8 C9 -174.45(18) . . . . ?
B C7 C12 F10 -2.9(3) . . . . ?
B C7 C12 C11 174.41(18) . . . . ?
B C1 C2 F1 2.9(3) . . . . ?
B C1 C2 C3 -177.43(18) . . . . ?
